data_4347437
loop_
_publ_author_name
'Okano, Yuka'
'Ohara, Hiroki'
'Kobayashi, Atsushi'
'Yoshida, Masaki'
'Kato, Masako'

_publ_section_title
;
 Systematic Introduction of Aromatic Rings to Diphosphine Ligands for
 Emission Color Tuning of Dinuclear Copper(I) Iodide Complexes.
;
_journal_issue 11
_journal_name_full 'Inorganic chemistry'
_journal_page_first 5227
_journal_page_last 5236
_journal_paper_doi 10.1021/acs.inorgchem.6b00161
_journal_volume 55
_journal_year 2016
_chemical_absolute_configuration 'CHOOSE rm ad rmad syn or unk'
_chemical_formula_moiety 'C58 H46 Cu2 I2 N2 P4'
_chemical_formula_sum 'C58 H46 Cu2 I2 N2 P4'
_chemical_formula_weight 1275.81
_space_group_crystal_system monoclinic
_space_group_IT_number 4
_space_group_name_Hall 'P 2yb'
_space_group_name_H-M_alt 'P 1 21 1'
_atom_sites_solution_hydrogens geom
_atom_sites_solution_primary direct
_atom_sites_solution_secondary difmap
_cell_angle_alpha 90.0000
_cell_angle_beta 97.833(2)
_cell_angle_gamma 90.0000
_cell_formula_units_Z 2
_cell_length_a 11.2578(4)
_cell_length_b 18.9921(7)
_cell_length_c 11.9431(4)
_cell_measurement_reflns_used 8810
_cell_measurement_temperature 100
_cell_measurement_theta_max 27.50
_cell_measurement_theta_min 3.20
_cell_volume 2529.72(16)
_computing_cell_refinement 'CrystalClear-SM Expert 2.0 r16'
_computing_data_collection 'CrystalClear-SM Expert 2.0 r16 (Rigaku, 2013)'
_computing_data_reduction 'CrystalClear-SM Expert 2.0 r16'
_computing_molecular_graphics 'CrystalStructure 4.1'
_computing_publication_material 'CrystalStructure 4.1 (Rigaku, 2014)'
_computing_structure_refinement 'SHELXL97 (Sheldrick, 2008)'
_computing_structure_solution 'SIR2004 (Burla, et al., 2005)'
_diffrn_ambient_temperature 100
_diffrn_detector_area_resol_mean 7.314
_diffrn_measured_fraction_theta_full 0.996
_diffrn_measured_fraction_theta_max 0.996
_diffrn_measurement_device_type 'Rigaku Mercury70'
_diffrn_measurement_method \w
_diffrn_radiation_type 'Mo K\a'
_diffrn_radiation_wavelength 0.71075
_diffrn_reflns_av_R_equivalents 0.0648
_diffrn_reflns_Laue_measured_fraction_full 0.000
_diffrn_reflns_Laue_measured_fraction_max 0.000
_diffrn_reflns_limit_h_max 14
_diffrn_reflns_limit_h_min -14
_diffrn_reflns_limit_k_max 19
_diffrn_reflns_limit_k_min -24
_diffrn_reflns_limit_l_max 12
_diffrn_reflns_limit_l_min -15
_diffrn_reflns_number 20758
_diffrn_reflns_point_group_measured_fraction_full 0.000
_diffrn_reflns_point_group_measured_fraction_max 0.000
_diffrn_reflns_theta_full 27.480
_diffrn_reflns_theta_max 27.480
_diffrn_reflns_theta_min 3.170
_diffrn_standards_number 0
_exptl_absorpt_coefficient_mu 2.230
_exptl_absorpt_correction_type none
_exptl_crystal_colour colorless
_exptl_crystal_density_diffrn 1.675
_exptl_crystal_density_method 'not measured'
_exptl_crystal_description platelet
_exptl_crystal_F_000 1264.00
_exptl_crystal_size_max 0.200
_exptl_crystal_size_mid 0.200
_exptl_crystal_size_min 0.200
_refine_diff_density_max 1.05
_refine_diff_density_min -1.38
_refine_ls_abs_structure_details 'Flack, H. D. (1983), Acta Cryst. A39, 876-881.  2742 Friedel Pairs'
_refine_ls_abs_structure_Flack 0.401(12)
_refine_ls_extinction_method none
_refine_ls_goodness_of_fit_ref 1.050
_refine_ls_hydrogen_treatment constr
_refine_ls_number_parameters 613
_refine_ls_number_reflns 8713
_refine_ls_number_restraints 1
_refine_ls_R_factor_all 0.0318
_refine_ls_R_factor_gt 0.0307
_refine_ls_shift/su_max 0.001
_refine_ls_structure_factor_coef Fsqd
_refine_ls_weighting_details 'w = 1/[\s^2^(Fo^2^)+(0.0367P)^2^+2.1549P] where P=(Fo^2^+2Fc^2^)/3'
_refine_ls_weighting_scheme calc
_refine_ls_wR_factor_gt 0.0776
_refine_ls_wR_factor_ref 0.0788
_reflns_number_gt 8496
_reflns_number_total 8713
_reflns_threshold_expression F^2^>2.0\s(F^2^)
_cod_data_source_file ic6b00161_si_002.cif
_cod_data_source_block Cu-py
_cod_database_code 4347437

loop_
_symmetry_equiv_pos_site_id
_space_group_symop_operation_xyz
1 +X,+Y,+Z
2 -X,1/2+Y,-Z

loop_
_atom_site_label
_atom_site_type_symbol
_atom_site_fract_x
_atom_site_fract_y
_atom_site_fract_z
_atom_site_U_iso_or_equiv
_atom_site_adp_type
_atom_site_occupancy
_atom_site_site_symmetry_multiplicity
_atom_site_calc_flag
_atom_site_refinement_flags
I1 I 0.60926(2) 0.150930(13) 0.64893(2) 0.01758(7) Uani 1 2 d .
I2 I 0.89914(3) 0.179041(18) 0.44764(2) 0.02797(9) Uani 1 2 d .
Cu1 Cu 0.84598(4) 0.15925(3) 0.65051(4) 0.01629(11) Uani 1 2 d .
Cu2 Cu 0.68530(5) 0.12299(3) 0.45531(4) 0.01787(11) Uani 1 2 d .
P1 P 0.92326(11) 0.07097(6) 0.76996(10) 0.0170(2) Uani 1 2 d .
P2 P 0.92597(10) 0.23752(6) 0.78539(10) 0.0163(2) Uani 1 2 d .
P3 P 0.57355(11) 0.14219(8) 0.28504(10) 0.0250(3) Uani 1 2 d .
P4 P 0.71221(10) 0.00819(6) 0.41150(10) 0.0161(2) Uani 1 2 d .
N1 N 0.8981(4) 0.0725(3) 0.9981(4) 0.0348(11) Uani 1 2 d .
N2 N 0.5651(6) 0.0621(4) 0.0915(4) 0.064(2) Uani 1 2 d .
C1 C 0.8667(4) -0.0183(2) 0.7866(4) 0.0203(9) Uani 1 2 d .
C2 C 0.9401(5) -0.0758(3) 0.8160(4) 0.0292(11) Uani 1 2 d .
C3 C 0.8916(6) -0.1431(3) 0.8209(5) 0.0354(13) Uani 1 2 d .
C4 C 0.7700(6) -0.1532(3) 0.7975(5) 0.0341(13) Uani 1 2 d .
C5 C 0.6953(5) -0.0967(3) 0.7685(5) 0.0315(12) Uani 1 2 d .
C6 C 0.7421(5) -0.0291(3) 0.7626(4) 0.0247(10) Uani 1 2 d .
C7 C 1.0842(4) 0.0592(2) 0.7707(4) 0.0197(9) Uani 1 2 d .
C8 C 1.1673(4) 0.0616(3) 0.8672(4) 0.0253(10) Uani 1 2 d .
C9 C 1.2892(5) 0.0548(3) 0.8601(5) 0.0313(12) Uani 1 2 d .
C10 C 1.3278(5) 0.0447(3) 0.7568(5) 0.0314(12) Uani 1 2 d .
C11 C 1.2456(5) 0.0421(3) 0.6596(5) 0.0332(12) Uani 1 2 d .
C12 C 1.1231(5) 0.0489(3) 0.6658(4) 0.0277(11) Uani 1 2 d .
C13 C 0.9094(4) 0.1864(2) 0.9130(4) 0.0162(8) Uani 1 2 d .
C14 C 0.8962(4) 0.2192(3) 1.0125(4) 0.0215(10) Uani 1 2 d .
C15 C 0.8815(4) 0.1786(3) 1.1040(4) 0.0280(11) Uani 1 2 d .
C16 C 0.8818(5) 0.1066(3) 1.0964(4) 0.0333(13) Uani 1 2 d .
C17 C 0.9103(4) 0.1126(2) 0.9068(4) 0.0149(8) Uani 1 2 d .
C18 C 1.0894(4) 0.2465(2) 0.8000(4) 0.0188(9) Uani 1 2 d .
C19 C 1.1594(4) 0.2594(3) 0.9028(4) 0.0251(10) Uani 1 2 d .
C20 C 1.2846(5) 0.2595(3) 0.9110(5) 0.0289(11) Uani 1 2 d .
C21 C 1.3381(5) 0.2448(3) 0.8166(5) 0.0313(12) Uani 1 2 d .
C22 C 1.2697(4) 0.2314(3) 0.7144(5) 0.0282(11) Uani 1 2 d .
C23 C 1.1440(4) 0.2329(3) 0.7055(4) 0.0256(10) Uani 1 2 d .
C24 C 0.8653(4) 0.3236(3) 0.8133(4) 0.0200(9) Uani 1 2 d .
C25 C 0.9317(5) 0.3778(3) 0.8722(5) 0.0289(11) Uani 1 2 d .
C26 C 0.8770(5) 0.4415(3) 0.8892(5) 0.0346(13) Uani 1 2 d .
C27 C 0.7579(6) 0.4525(3) 0.8476(5) 0.0348(13) Uani 1 2 d .
C28 C 0.6928(5) 0.4001(3) 0.7894(5) 0.0314(12) Uani 1 2 d .
C29 C 0.7461(5) 0.3357(3) 0.7725(5) 0.0276(11) Uani 1 2 d .
C30 C 0.4095(4) 0.1415(3) 0.2745(4) 0.0248(10) Uani 1 2 d .
C31 C 0.3601(5) 0.1406(5) 0.3741(5) 0.061(3) Uani 1 2 d .
C32 C 0.2363(5) 0.1431(6) 0.3722(5) 0.068(3) Uani 1 2 d .
C33 C 0.1622(4) 0.1457(3) 0.2712(4) 0.0343(12) Uani 1 2 d .
C34 C 0.2104(4) 0.1474(3) 0.1710(4) 0.0236(9) Uani 1 2 d .
C35 C 0.3327(4) 0.1449(3) 0.1720(4) 0.0239(9) Uani 1 2 d .
C36 C 0.6052(5) 0.2183(4) 0.1983(5) 0.0374(15) Uani 1 2 d .
C37 C 0.6605(9) 0.2752(4) 0.2566(6) 0.070(3) Uani 1 2 d .
C38 C 0.6864(11) 0.3370(4) 0.2020(8) 0.091(4) Uani 1 2 d .
C39 C 0.6589(7) 0.3418(5) 0.0877(8) 0.072(3) Uani 1 2 d .
C40 C 0.6079(7) 0.2853(7) 0.0283(8) 0.091(4) Uani 1 2 d .
C41 C 0.5811(6) 0.2235(5) 0.0826(7) 0.071(3) Uani 1 2 d .
C42 C 0.6758(4) 0.0085(3) 0.2556(4) 0.0226(10) Uani 1 2 d .
C43 C 0.7077(5) -0.0466(3) 0.1904(4) 0.0269(11) Uani 1 2 d .
C44 C 0.6695(6) -0.0466(4) 0.0761(5) 0.0426(16) Uani 1 2 d .
C45 C 0.5978(7) 0.0080(5) 0.0306(6) 0.070(3) Uani 1 2 d .
C46 C 0.6067(5) 0.0640(3) 0.2036(4) 0.0309(13) Uani 1 2 d .
C47 C 0.6036(4) -0.0568(2) 0.4462(4) 0.0207(9) Uani 1 2 d .
C48 C 0.5106(5) -0.0362(3) 0.5036(5) 0.0302(12) Uani 1 2 d .
C49 C 0.4250(6) -0.0852(3) 0.5263(6) 0.0408(15) Uani 1 2 d .
C50 C 0.4330(5) -0.1540(3) 0.4941(5) 0.0347(13) Uani 1 2 d .
C51 C 0.5260(5) -0.1752(3) 0.4389(6) 0.0432(15) Uani 1 2 d .
C52 C 0.6110(5) -0.1268(3) 0.4146(6) 0.0373(14) Uani 1 2 d .
C53 C 0.8550(4) -0.0388(2) 0.4358(4) 0.0179(9) Uani 1 2 d .
C54 C 0.8761(5) -0.0910(3) 0.5172(4) 0.0259(11) Uani 1 2 d .
C55 C 0.9871(5) -0.1245(3) 0.5371(5) 0.0324(12) Uani 1 2 d .
C56 C 1.0770(5) -0.1054(3) 0.4760(5) 0.0330(12) Uani 1 2 d .
C57 C 1.0605(5) -0.0517(3) 0.3983(5) 0.0300(12) Uani 1 2 d .
C58 C 0.9496(4) -0.0179(3) 0.3796(4) 0.0238(10) Uani 1 2 d .
H2 H 1.0243 -0.06926 0.83288 0.0350 Uiso 1 2 calc R
H3 H 0.94293 -0.18216 0.84052 0.0425 Uiso 1 2 calc R
H4 H 0.73729 -0.19909 0.80121 0.0409 Uiso 1 2 calc R
H5 H 0.61121 -0.10393 0.75248 0.0378 Uiso 1 2 calc R
H6 H 0.6901 0.00958 0.74238 0.0296 Uiso 1 2 calc R
H8 H 1.14104 0.06796 0.93885 0.0304 Uiso 1 2 calc R
H9 H 1.34587 0.05708 0.92674 0.0376 Uiso 1 2 calc R
H10 H 1.41094 0.03946 0.75227 0.0377 Uiso 1 2 calc R
H11 H 1.27265 0.03564 0.58835 0.0399 Uiso 1 2 calc R
H12 H 1.0667 0.04657 0.59905 0.0332 Uiso 1 2 calc R
H14 H 0.89727 0.26909 1.01783 0.0257 Uiso 1 2 calc R
H15 H 0.8709 0.20042 1.17352 0.0336 Uiso 1 2 calc R
H16 H 0.87039 0.07951 1.16095 0.0400 Uiso 1 2 calc R
H19 H 1.12202 0.26819 0.9681 0.0302 Uiso 1 2 calc R
H20 H 1.33228 0.26969 0.98101 0.0347 Uiso 1 2 calc R
H21 H 1.42303 0.24381 0.82222 0.0376 Uiso 1 2 calc R
H22 H 1.30748 0.22106 0.64989 0.0338 Uiso 1 2 calc R
H23 H 1.09661 0.22464 0.6346 0.0308 Uiso 1 2 calc R
H25 H 1.01398 0.37087 0.90019 0.0347 Uiso 1 2 calc R
H26 H 0.92184 0.47794 0.92993 0.0415 Uiso 1 2 calc R
H27 H 0.72121 0.49643 0.85942 0.0417 Uiso 1 2 calc R
H28 H 0.61093 0.40781 0.76056 0.0376 Uiso 1 2 calc R
H29 H 0.70003 0.29957 0.73242 0.0331 Uiso 1 2 calc R
H31 H 0.41088 0.13835 0.44441 0.0732 Uiso 1 2 calc R
H32 H 0.203 0.14287 0.44111 0.0817 Uiso 1 2 calc R
H33 H 0.0777 0.14647 0.27017 0.0411 Uiso 1 2 calc R
H34 H 0.15903 0.15022 0.10114 0.0283 Uiso 1 2 calc R
H35 H 0.36522 0.1455 0.1027 0.0287 Uiso 1 2 calc R
H37 H 0.6815 0.27186 0.33626 0.0838 Uiso 1 2 calc R
H38 H 0.72295 0.37549 0.24425 0.1092 Uiso 1 2 calc R
H39 H 0.67495 0.38392 0.04961 0.0864 Uiso 1 2 calc R
H40 H 0.59052 0.28821 -0.05166 0.1089 Uiso 1 2 calc R
H41 H 0.54607 0.18485 0.03961 0.0853 Uiso 1 2 calc R
H43 H 0.75545 -0.0842 0.2242 0.0323 Uiso 1 2 calc R
H44 H 0.69208 -0.08338 0.02935 0.0511 Uiso 1 2 calc R
H45 H 0.57016 0.00722 -0.04819 0.0837 Uiso 1 2 calc R
H48 H 0.50523 0.01127 0.52755 0.0362 Uiso 1 2 calc R
H49 H 0.36043 -0.07071 0.56454 0.0490 Uiso 1 2 calc R
H50 H 0.37425 -0.18708 0.51004 0.0417 Uiso 1 2 calc R
H51 H 0.53219 -0.22307 0.41724 0.0519 Uiso 1 2 calc R
H52 H 0.67499 -0.14167 0.376 0.0448 Uiso 1 2 calc R
H54 H 0.81422 -0.10405 0.55988 0.0311 Uiso 1 2 calc R
H55 H 1.00067 -0.16038 0.5927 0.0388 Uiso 1 2 calc R
H56 H 1.15148 -0.12972 0.48752 0.0396 Uiso 1 2 calc R
H57 H 1.1238 -0.03769 0.35808 0.0360 Uiso 1 2 calc R
H58 H 0.93846 0.02008 0.32741 0.0286 Uiso 1 2 calc R

loop_
_atom_site_aniso_label
_atom_site_aniso_U_11
_atom_site_aniso_U_22
_atom_site_aniso_U_33
_atom_site_aniso_U_12
_atom_site_aniso_U_13
_atom_site_aniso_U_23
I1 0.01671(12) 0.01808(13) 0.01845(13) 0.00184(11) 0.00425(10) 0.00009(11)
I2 0.03420(17) 0.03558(18) 0.01605(13) -0.01821(14) 0.01033(12) -0.00623(12)
Cu1 0.0181(2) 0.0184(3) 0.0121(2) -0.0004(2) 0.00108(18) -0.0000(2)
Cu2 0.0191(3) 0.0179(3) 0.0167(3) 0.0013(2) 0.0028(2) 0.0012(2)
P1 0.0197(6) 0.0160(6) 0.0144(5) 0.0020(5) -0.0010(4) 0.0003(4)
P2 0.0205(6) 0.0153(5) 0.0129(5) -0.0025(5) 0.0021(4) -0.0003(4)
P3 0.0223(5) 0.0366(8) 0.0169(5) 0.0133(6) 0.0062(4) 0.0094(5)
P4 0.0169(5) 0.0165(5) 0.0146(5) -0.0007(4) 0.0010(4) -0.0005(4)
N1 0.041(3) 0.035(3) 0.026(2) -0.006(2) -0.006(2) 0.009(2)
N2 0.060(4) 0.110(6) 0.018(2) 0.059(4) -0.008(2) -0.011(3)
C1 0.028(2) 0.016(2) 0.016(2) 0.0003(19) -0.0013(19) 0.0007(17)
C2 0.038(3) 0.023(2) 0.025(3) 0.006(2) -0.001(2) 0.002(2)
C3 0.054(4) 0.019(2) 0.032(3) 0.009(2) 0.003(3) 0.008(2)
C4 0.051(4) 0.019(2) 0.032(3) -0.003(2) 0.007(3) 0.003(2)
C5 0.037(3) 0.027(3) 0.029(3) -0.011(2) -0.001(2) 0.002(2)
C6 0.031(3) 0.018(2) 0.024(3) -0.003(2) -0.001(2) 0.0010(19)
C7 0.023(2) 0.014(2) 0.021(2) 0.0025(18) 0.0012(19) -0.0004(17)
C8 0.025(2) 0.030(3) 0.021(2) 0.002(2) 0.005(2) -0.002(2)
C9 0.021(2) 0.041(3) 0.029(3) 0.002(2) -0.004(2) -0.000(2)
C10 0.020(2) 0.036(3) 0.039(3) 0.004(2) 0.009(2) 0.002(2)
C11 0.034(3) 0.042(3) 0.027(3) 0.013(3) 0.012(2) 0.003(2)
C12 0.028(2) 0.036(3) 0.019(2) 0.011(2) -0.001(2) -0.004(2)
C13 0.016(2) 0.019(2) 0.0135(19) 0.0020(18) 0.0013(15) 0.0004(17)
C14 0.029(2) 0.022(2) 0.013(2) 0.005(2) 0.0003(18) -0.0024(18)
C15 0.024(2) 0.050(3) 0.0099(19) 0.011(2) 0.0006(17) -0.004(2)
C16 0.029(3) 0.054(4) 0.015(2) -0.015(3) -0.004(2) 0.014(2)
C17 0.015(2) 0.017(2) 0.013(2) 0.0000(17) 0.0011(16) 0.0002(17)
C18 0.020(2) 0.020(2) 0.018(2) -0.0019(18) 0.0062(18) -0.0005(18)
C19 0.026(2) 0.023(2) 0.025(3) -0.003(2) -0.000(2) -0.002(2)
C20 0.025(2) 0.031(3) 0.029(3) -0.005(2) -0.006(2) 0.000(2)
C21 0.023(2) 0.035(3) 0.035(3) -0.005(2) 0.003(2) 0.003(2)
C22 0.024(2) 0.033(3) 0.030(3) -0.002(2) 0.012(2) -0.001(2)
C23 0.024(2) 0.030(3) 0.022(2) -0.007(2) 0.0013(19) -0.001(2)
C24 0.028(2) 0.018(2) 0.015(2) -0.002(2) 0.0061(18) 0.0001(17)
C25 0.034(3) 0.024(3) 0.027(3) -0.004(2) -0.002(2) -0.004(2)
C26 0.047(3) 0.024(3) 0.032(3) -0.006(2) 0.004(3) -0.008(2)
C27 0.055(4) 0.020(2) 0.030(3) 0.005(2) 0.009(3) -0.003(2)
C28 0.041(3) 0.023(3) 0.029(3) 0.005(2) 0.002(2) 0.000(2)
C29 0.031(3) 0.021(2) 0.028(3) -0.001(2) -0.006(2) -0.004(2)
C30 0.023(2) 0.029(3) 0.022(2) 0.010(2) 0.0029(18) 0.009(2)
C31 0.022(2) 0.141(8) 0.019(2) 0.024(4) -0.001(2) 0.012(4)
C32 0.028(3) 0.157(9) 0.021(3) 0.024(4) 0.008(2) 0.015(4)
C33 0.024(2) 0.051(3) 0.028(2) 0.017(3) 0.0020(19) 0.007(3)
C34 0.023(2) 0.025(2) 0.022(2) -0.001(2) -0.0004(17) -0.002(2)
C35 0.029(2) 0.023(2) 0.021(2) 0.000(2) 0.0046(18) -0.0018(19)
C36 0.025(3) 0.054(4) 0.035(3) 0.017(3) 0.012(2) 0.020(3)
C37 0.141(8) 0.038(4) 0.038(4) 0.026(5) 0.040(5) 0.017(3)
C38 0.173(11) 0.036(4) 0.076(6) 0.028(6) 0.062(7) 0.020(4)
C39 0.054(5) 0.090(7) 0.076(6) 0.015(5) 0.023(4) 0.061(5)
C40 0.043(4) 0.161(11) 0.061(5) -0.045(5) -0.020(4) 0.073(7)
C41 0.042(4) 0.118(8) 0.047(4) -0.037(4) -0.013(3) 0.047(5)
C42 0.014(2) 0.035(3) 0.018(2) 0.003(2) -0.0003(17) 0.000(2)
C43 0.025(2) 0.033(3) 0.022(2) 0.002(2) 0.000(2) -0.005(2)
C44 0.042(3) 0.063(4) 0.021(3) 0.021(3) -0.001(2) -0.011(3)
C45 0.066(5) 0.118(7) 0.022(3) 0.060(5) -0.010(3) -0.017(4)
C46 0.023(2) 0.056(4) 0.014(2) 0.017(3) 0.0011(19) -0.000(2)
C47 0.021(2) 0.018(2) 0.024(2) -0.0044(18) 0.0049(19) -0.0038(18)
C48 0.033(3) 0.028(3) 0.033(3) -0.007(2) 0.015(2) -0.007(2)
C49 0.039(3) 0.043(3) 0.046(4) -0.014(3) 0.025(3) -0.013(3)
C50 0.037(3) 0.032(3) 0.037(3) -0.019(3) 0.013(3) -0.003(2)
C51 0.040(3) 0.023(3) 0.069(4) -0.008(3) 0.014(3) -0.010(3)
C52 0.027(3) 0.030(3) 0.058(4) -0.007(2) 0.016(3) -0.021(3)
C53 0.017(2) 0.018(2) 0.019(2) 0.0013(18) 0.0025(17) -0.0040(18)
C54 0.030(3) 0.022(2) 0.026(3) 0.009(2) 0.007(2) 0.002(2)
C55 0.039(3) 0.030(3) 0.026(3) 0.012(2) -0.001(2) 0.002(2)
C56 0.029(3) 0.039(3) 0.030(3) 0.016(2) -0.001(2) -0.010(2)
C57 0.023(2) 0.042(3) 0.025(3) 0.004(2) 0.005(2) -0.010(2)
C58 0.023(2) 0.030(3) 0.018(2) 0.002(2) 0.0007(19) 0.002(2)

loop_
_atom_type_symbol
_atom_type_description
_atom_type_scat_dispersion_real
_atom_type_scat_dispersion_imag
_atom_type_scat_source
C C 0.0033 0.0016
;
International Tables for Crystallography
(Vol. C, Tables 4.2.6.8 and 6.1.1.4)
;
H H 0.0000 0.0000
;
International Tables for Crystallography
(Vol. C, Table 6.1.1.4)
;
Cu Cu 0.3201 1.2651
;
International Tables for Crystallography
(Vol. C, Tables 4.2.6.8 and 6.1.1.4)
;
I I -0.4742 1.8119
;
International Tables for Crystallography
(Vol. C, Tables 4.2.6.8 and 6.1.1.4)
;
N N 0.0061 0.0033
;
International Tables for Crystallography
(Vol. C, Tables 4.2.6.8 and 6.1.1.4)
;
P P 0.1023 0.0942
;
International Tables for Crystallography
(Vol. C, Tables 4.2.6.8 and 6.1.1.4)
;

loop_
_geom_angle_atom_site_label_1
_geom_angle_atom_site_label_2
_geom_angle_atom_site_label_3
_geom_angle
_geom_angle_publ_flag
Cu1 I1 Cu2 64.726(17) yes
Cu1 I2 Cu2 65.390(16) yes
I1 Cu1 I2 111.008(18) yes
I1 Cu1 P1 104.77(4) yes
I1 Cu1 P2 109.94(4) yes
I2 Cu1 P1 124.67(4) yes
I2 Cu1 P2 116.37(4) yes
P1 Cu1 P2 87.56(4) yes
I1 Cu2 I2 110.884(19) yes
I1 Cu2 P3 123.28(4) yes
I1 Cu2 P4 117.79(4) yes
I2 Cu2 P3 107.47(4) yes
I2 Cu2 P4 103.16(4) yes
P3 Cu2 P4 91.31(5) yes
Cu1 P1 C1 129.49(15) yes
Cu1 P1 C7 112.63(16) yes
Cu1 P1 C17 99.75(15) yes
C1 P1 C7 104.2(2) yes
C1 P1 C17 103.3(2) yes
C7 P1 C17 104.3(2) yes
Cu1 P2 C13 99.57(14) yes
Cu1 P2 C18 114.94(16) yes
Cu1 P2 C24 126.28(15) yes
C13 P2 C18 100.6(2) yes
C13 P2 C24 103.9(2) yes
C18 P2 C24 107.2(2) yes
Cu2 P3 C30 119.36(16) yes
Cu2 P3 C36 120.26(18) yes
Cu2 P3 C46 102.50(17) yes
C30 P3 C36 103.7(2) yes
C30 P3 C46 103.4(2) yes
C36 P3 C46 105.5(3) yes
Cu2 P4 C42 102.16(17) yes
Cu2 P4 C47 118.84(16) yes
Cu2 P4 C53 125.03(15) yes
C42 P4 C47 99.6(2) yes
C42 P4 C53 103.3(2) yes
C47 P4 C53 103.7(2) yes
C16 N1 C17 117.6(5) yes
C45 N2 C46 118.2(6) yes
P1 C1 C2 123.5(4) yes
P1 C1 C6 117.6(3) yes
C2 C1 C6 118.8(4) yes
C1 C2 C3 120.6(5) yes
C2 C3 C4 120.3(5) yes
C3 C4 C5 120.0(5) yes
C4 C5 C6 120.6(5) yes
C1 C6 C5 119.8(5) yes
P1 C7 C8 123.9(4) yes
P1 C7 C12 116.5(3) yes
C8 C7 C12 119.6(5) yes
C7 C8 C9 120.4(5) yes
C8 C9 C10 120.1(5) yes
C9 C10 C11 120.1(5) yes
C10 C11 C12 120.3(5) yes
C7 C12 C11 119.5(4) yes
P2 C13 C14 121.0(4) yes
P2 C13 C17 118.8(3) yes
C14 C13 C17 120.2(4) yes
C13 C14 C15 118.5(5) yes
C14 C15 C16 120.6(5) yes
N1 C16 C15 122.0(5) yes
P1 C17 N1 120.3(4) yes
P1 C17 C13 118.6(3) yes
N1 C17 C13 121.1(4) yes
P2 C18 C19 122.8(4) yes
P2 C18 C23 117.2(3) yes
C19 C18 C23 119.6(4) yes
C18 C19 C20 120.5(5) yes
C19 C20 C21 119.4(5) yes
C20 C21 C22 120.7(5) yes
C21 C22 C23 120.0(5) yes
C18 C23 C22 119.8(4) yes
P2 C24 C25 124.3(4) yes
P2 C24 C29 117.1(4) yes
C25 C24 C29 118.6(5) yes
C24 C25 C26 119.8(5) yes
C25 C26 C27 120.6(5) yes
C26 C27 C28 120.0(5) yes
C27 C28 C29 120.1(5) yes
C24 C29 C28 120.9(5) yes
P3 C30 C31 117.5(3) yes
P3 C30 C35 123.8(4) yes
C31 C30 C35 118.7(4) yes
C30 C31 C32 120.3(5) yes
C31 C32 C33 120.3(5) yes
C32 C33 C34 120.0(5) yes
C33 C34 C35 120.2(4) yes
C30 C35 C34 120.5(4) yes
P3 C36 C37 115.9(5) yes
P3 C36 C41 126.5(6) yes
C37 C36 C41 117.6(7) yes
C36 C37 C38 122.0(7) yes
C37 C38 C39 119.5(8) yes
C38 C39 C40 119.3(9) yes
C39 C40 C41 121.4(8) yes
C36 C41 C40 120.1(8) yes
P4 C42 C43 121.7(4) yes
P4 C42 C46 118.7(4) yes
C43 C42 C46 119.4(5) yes
C42 C43 C44 119.3(5) yes
C43 C44 C45 118.6(6) yes
N2 C45 C44 123.5(6) yes
P3 C46 N2 118.4(5) yes
P3 C46 C42 120.8(4) yes
N2 C46 C42 120.8(6) yes
P4 C47 C48 119.8(4) yes
P4 C47 C52 121.3(4) yes
C48 C47 C52 118.9(5) yes
C47 C48 C49 119.8(5) yes
C48 C49 C50 120.6(6) yes
C49 C50 C51 120.0(6) yes
C50 C51 C52 120.0(6) yes
C47 C52 C51 120.7(6) yes
P4 C53 C54 121.6(4) yes
P4 C53 C58 119.9(4) yes
C54 C53 C58 118.2(4) yes
C53 C54 C55 120.6(5) yes
C54 C55 C56 119.9(5) yes
C55 C56 C57 120.8(5) yes
C56 C57 C58 119.1(5) yes
C53 C58 C57 121.2(5) yes
C1 C2 H2 119.697 no
C3 C2 H2 119.697 no
C2 C3 H3 119.853 no
C4 C3 H3 119.864 no
C3 C4 H4 119.984 no
C5 C4 H4 119.992 no
C4 C5 H5 119.723 no
C6 C5 H5 119.722 no
C1 C6 H6 120.118 no
C5 C6 H6 120.112 no
C7 C8 H8 119.794 no
C9 C8 H8 119.789 no
C8 C9 H9 119.954 no
C10 C9 H9 119.952 no
C9 C10 H10 119.971 no
C11 C10 H10 119.971 no
C10 C11 H11 119.843 no
C12 C11 H11 119.844 no
C7 C12 H12 120.233 no
C11 C12 H12 120.247 no
C13 C14 H14 120.747 no
C15 C14 H14 120.745 no
C14 C15 H15 119.713 no
C16 C15 H15 119.721 no
N1 C16 H16 119.028 no
C15 C16 H16 119.022 no
C18 C19 H19 119.761 no
C20 C19 H19 119.769 no
C19 C20 H20 120.309 no
C21 C20 H20 120.296 no
C20 C21 H21 119.658 no
C22 C21 H21 119.667 no
C21 C22 H22 120.014 no
C23 C22 H22 120.013 no
C18 C23 H23 120.083 no
C22 C23 H23 120.086 no
C24 C25 H25 120.097 no
C26 C25 H25 120.080 no
C25 C26 H26 119.719 no
C27 C26 H26 119.723 no
C26 C27 H27 120.000 no
C28 C27 H27 120.001 no
C27 C28 H28 119.942 no
C29 C28 H28 119.944 no
C24 C29 H29 119.549 no
C28 C29 H29 119.549 no
C30 C31 H31 119.817 no
C32 C31 H31 119.833 no
C31 C32 H32 119.865 no
C33 C32 H32 119.873 no
C32 C33 H33 120.003 no
C34 C33 H33 120.011 no
C33 C34 H34 119.897 no
C35 C34 H34 119.908 no
C30 C35 H35 119.766 no
C34 C35 H35 119.759 no
C36 C37 H37 119.011 no
C38 C37 H37 119.023 no
C37 C38 H38 120.226 no
C39 C38 H38 120.230 no
C38 C39 H39 120.360 no
C40 C39 H39 120.354 no
C39 C40 H40 119.310 no
C41 C40 H40 119.302 no
C36 C41 H41 119.932 no
C40 C41 H41 119.922 no
C42 C43 H43 120.332 no
C44 C43 H43 120.346 no
C43 C44 H44 120.704 no
C45 C44 H44 120.712 no
N2 C45 H45 118.230 no
C44 C45 H45 118.232 no
C47 C48 H48 120.082 no
C49 C48 H48 120.078 no
C48 C49 H49 119.684 no
C50 C49 H49 119.700 no
C49 C50 H50 120.029 no
C51 C50 H50 120.018 no
C50 C51 H51 120.018 no
C52 C51 H51 120.020 no
C47 C52 H52 119.654 no
C51 C52 H52 119.654 no
C53 C54 H54 119.700 no
C55 C54 H54 119.686 no
C54 C55 H55 120.067 no
C56 C55 H55 120.062 no
C55 C56 H56 119.608 no
C57 C56 H56 119.607 no
C56 C57 H57 120.463 no
C58 C57 H57 120.457 no
C53 C58 H58 119.380 no
C57 C58 H58 119.375 no

loop_
_geom_bond_atom_site_label_1
_geom_bond_atom_site_label_2
_geom_bond_distance
_geom_bond_publ_flag
I1 Cu1 2.6671(5) yes
I1 Cu2 2.6270(6) yes
I2 Cu1 2.6010(6) yes
I2 Cu2 2.6452(7) yes
Cu1 P1 2.2945(12) yes
Cu1 P2 2.2848(12) yes
Cu2 P3 2.2702(12) yes
Cu2 P4 2.2721(13) yes
P1 C1 1.832(5) yes
P1 C7 1.825(5) yes
P1 C17 1.839(5) yes
P2 C13 1.838(5) yes
P2 C18 1.832(5) yes
P2 C24 1.820(5) yes
P3 C30 1.834(5) yes
P3 C36 1.841(7) yes
P3 C46 1.841(6) yes
P4 C42 1.852(5) yes
P4 C47 1.825(5) yes
P4 C53 1.827(5) yes
N1 C16 1.376(7) yes
N1 C17 1.353(7) yes
N2 C45 1.339(12) yes
N2 C46 1.357(7) yes
C1 C2 1.385(7) yes
C1 C6 1.407(7) yes
C2 C3 1.395(8) yes
C3 C4 1.373(9) yes
C4 C5 1.377(8) yes
C5 C6 1.393(8) yes
C7 C8 1.383(6) yes
C7 C12 1.396(7) yes
C8 C9 1.393(7) yes
C9 C10 1.376(8) yes
C10 C11 1.383(7) yes
C11 C12 1.397(8) yes
C13 C14 1.367(7) yes
C13 C17 1.404(6) yes
C14 C15 1.367(7) yes
C15 C16 1.369(9) yes
C18 C19 1.387(7) yes
C18 C23 1.381(7) yes
C19 C20 1.400(7) yes
C20 C21 1.377(8) yes
C21 C22 1.375(7) yes
C22 C23 1.406(7) yes
C24 C25 1.404(7) yes
C24 C29 1.383(7) yes
C25 C26 1.385(8) yes
C26 C27 1.381(8) yes
C27 C28 1.368(8) yes
C28 C29 1.389(8) yes
C30 C31 1.381(7) yes
C30 C35 1.400(6) yes
C31 C32 1.391(8) yes
C32 C33 1.371(7) yes
C33 C34 1.380(7) yes
C34 C35 1.375(6) yes
C36 C37 1.386(10) yes
C36 C41 1.375(10) yes
C37 C38 1.393(12) yes
C38 C39 1.361(13) yes
C39 C40 1.369(14) yes
C40 C41 1.394(15) yes
C42 C43 1.381(8) yes
C42 C46 1.404(8) yes
C43 C44 1.374(8) yes
C44 C45 1.379(11) yes
C47 C48 1.384(8) yes
C47 C52 1.387(7) yes
C48 C49 1.393(9) yes
C49 C50 1.369(9) yes
C50 C51 1.372(9) yes
C51 C52 1.386(8) yes
C53 C54 1.386(7) yes
C53 C58 1.393(7) yes
C54 C55 1.394(8) yes
C55 C56 1.374(8) yes
C56 C57 1.375(8) yes
C57 C58 1.394(7) yes
C2 H2 0.950 no
C3 H3 0.950 no
C4 H4 0.950 no
C5 H5 0.950 no
C6 H6 0.950 no
C8 H8 0.950 no
C9 H9 0.950 no
C10 H10 0.950 no
C11 H11 0.950 no
C12 H12 0.950 no
C14 H14 0.950 no
C15 H15 0.950 no
C16 H16 0.950 no
C19 H19 0.950 no
C20 H20 0.950 no
C21 H21 0.950 no
C22 H22 0.950 no
C23 H23 0.950 no
C25 H25 0.950 no
C26 H26 0.950 no
C27 H27 0.950 no
C28 H28 0.950 no
C29 H29 0.950 no
C31 H31 0.950 no
C32 H32 0.950 no
C33 H33 0.950 no
C34 H34 0.950 no
C35 H35 0.950 no
C37 H37 0.950 no
C38 H38 0.950 no
C39 H39 0.950 no
C40 H40 0.950 no
C41 H41 0.950 no
C43 H43 0.950 no
C44 H44 0.950 no
C45 H45 0.950 no
C48 H48 0.950 no
C49 H49 0.950 no
C50 H50 0.950 no
C51 H51 0.950 no
C52 H52 0.950 no
C54 H54 0.950 no
C55 H55 0.950 no
C56 H56 0.950 no
C57 H57 0.950 no
C58 H58 0.950 no

loop_
_geom_contact_atom_site_label_1
_geom_contact_atom_site_label_2
_geom_contact_distance
_geom_contact_publ_flag
_geom_contact_site_symmetry_2
N1 C1 3.039(7) no .
N1 C14 2.792(7) no .
N2 C30 3.341(8) no .
N2 C35 3.306(8) no .
N2 C36 3.237(10) no .
N2 C41 3.073(13) no .
N2 C43 2.778(9) no .
C1 C4 2.792(7) no .
C1 C54 3.516(7) no .
C2 C5 2.765(8) no .
C2 C7 3.120(7) no .
C2 C54 3.554(7) no .
C2 C55 3.565(8) no .
C3 C6 2.772(7) no .
C6 C17 3.592(7) no .
C7 C10 2.783(7) no .
C7 C18 3.574(6) no .
C7 C23 3.477(7) no .
C8 C11 2.767(8) no .
C8 C17 3.147(7) no .
C9 C12 2.778(7) no .
C12 C23 3.530(8) no .
C13 C16 2.716(7) no .
C13 C19 3.154(7) no .
C14 C18 3.598(7) no .
C14 C19 3.483(7) no .
C14 C24 3.080(7) no .
C14 C25 3.497(7) no .
C15 C17 2.727(7) no .
C17 C18 3.587(7) no .
C18 C21 2.779(7) no .
C18 C25 3.246(7) no .
C19 C22 2.766(8) no .
C19 C24 3.553(7) no .
C19 C25 3.392(7) no .
C20 C23 2.780(7) no .
C24 C27 2.786(7) no .
C25 C28 2.769(8) no .
C26 C29 2.755(8) no .
C30 C33 2.780(7) no .
C30 C41 3.552(10) no .
C31 C34 2.761(7) no .
C32 C35 2.757(8) no .
C35 C36 3.346(7) no .
C35 C41 3.465(9) no .
C35 C46 3.421(7) no .
C36 C39 2.798(12) no .
C37 C40 2.718(12) no .
C38 C41 2.761(13) no .
C41 C46 3.351(12) no .
C42 C45 2.711(8) no .
C42 C52 3.335(8) no .
C42 C58 3.272(6) no .
C43 C47 3.423(7) no .
C43 C52 3.387(9) no .
C43 C53 3.169(6) no .
C43 C58 3.339(7) no .
C44 C46 2.743(9) no .
C47 C50 2.779(8) no .
C47 C54 3.137(7) no .
C48 C51 2.764(8) no .
C49 C52 2.748(9) no .
C52 C53 3.196(7) no .
C52 C54 3.142(7) no .
C53 C56 2.785(7) no .
C54 C57 2.773(8) no .
C55 C58 2.756(7) no .
C14 C40 3.509(10) no 1_556
C15 C33 3.556(6) no 1_656
C15 C36 3.531(8) no 1_556
C15 C41 3.463(9) no 1_556
C22 C51 3.597(9) no 2_756
C22 C52 3.464(8) no 2_756
C25 C57 3.509(8) no 2_756
C29 C50 3.535(8) no 2_656
C33 C15 3.556(6) no 1_454
C36 C15 3.531(8) no 1_554
C37 C50 3.554(10) no 2_656
C40 C14 3.509(10) no 1_554
C41 C15 3.463(9) no 1_554
C50 C29 3.535(8) no 2_646
C50 C37 3.554(10) no 2_646
C51 C22 3.597(9) no 2_746
C52 C22 3.464(8) no 2_746
C57 C25 3.509(8) no 2_746
I1 H6 3.0006 no .
I1 H29 3.1193 no .
I1 H31 3.0861 no .
I1 H48 3.1695 no .
I2 H12 3.4969 no .
I2 H23 3.0537 no .
I2 H37 3.1610 no .
I2 H58 3.3979 no .
Cu1 H6 3.5900 no .
Cu1 H12 3.3982 no .
Cu1 H23 3.1122 no .
Cu1 H29 3.3462 no .
Cu2 H31 3.0881 no .
Cu2 H37 3.1624 no .
Cu2 H48 3.1357 no .
P1 H2 2.9527 no .
P1 H6 2.8499 no .
P1 H8 2.9555 no .
P1 H12 2.8084 no .
P2 H14 2.9008 no .
P2 H19 2.9427 no .
P2 H23 2.8172 no .
P2 H25 2.9842 no .
P2 H29 2.7965 no .
P3 H31 2.8164 no .
P3 H35 2.9757 no .
P3 H37 2.7773 no .
P3 H41 3.0161 no .
P4 H43 2.9354 no .
P4 H48 2.8695 no .
P4 H52 2.8996 no .
P4 H54 2.9066 no .
P4 H58 2.8713 no .
N1 H8 2.9181 no .
N1 H15 3.2502 no .
N2 H35 2.7696 no .
N2 H41 2.4142 no .
N2 H44 3.2433 no .
C1 H3 3.2682 no .
C1 H5 3.2801 no .
C1 H54 3.1459 no .
C2 H4 3.2588 no .
C2 H6 3.2629 no .
C2 H54 3.2356 no .
C2 H55 3.2638 no .
C3 H5 3.2375 no .
C3 H54 3.2071 no .
C3 H55 3.1551 no .
C4 H2 3.2538 no .
C4 H6 3.2608 no .
C4 H54 3.0911 no .
C5 H3 3.2387 no .
C5 H54 2.9883 no .
C6 H2 3.2638 no .
C6 H4 3.2626 no .
C6 H54 3.0136 no .
C7 H2 2.6634 no .
C7 H9 3.2643 no .
C7 H11 3.2709 no .
C7 H23 3.5493 no .
C8 H2 2.9592 no .
C8 H10 3.2574 no .
C8 H12 3.2610 no .
C9 H11 3.2464 no .
C10 H8 3.2540 no .
C10 H12 3.2685 no .
C10 H22 3.5816 no .
C11 H9 3.2481 no .
C11 H22 3.4749 no .
C12 H2 3.2958 no .
C12 H8 3.2603 no .
C12 H10 3.2688 no .
C12 H23 3.3671 no .
C13 H8 3.4253 no .
C13 H15 3.2103 no .
C13 H19 2.8540 no .
C14 H16 3.2258 no .
C14 H19 2.8243 no .
C14 H25 3.5129 no .
C16 H14 3.2369 no .
C17 H6 3.5352 no .
C17 H8 2.7096 no .
C17 H14 3.2667 no .
C17 H16 3.1909 no .
C18 H20 3.2764 no .
C18 H22 3.2669 no .
C18 H25 2.8304 no .
C19 H14 3.4254 no .
C19 H21 3.2561 no .
C19 H23 3.2523 no .
C19 H25 2.6737 no .
C20 H22 3.2469 no .
C21 H19 3.2533 no .
C21 H23 3.2636 no .
C22 H20 3.2483 no .
C23 H19 3.2494 no .
C23 H21 3.2656 no .
C24 H14 2.6320 no .
C24 H19 3.3797 no .
C24 H26 3.2710 no .
C24 H28 3.2655 no .
C25 H14 2.7616 no .
C25 H19 3.0934 no .
C25 H27 3.2581 no .
C25 H29 3.2576 no .
C26 H28 3.2391 no .
C27 H25 3.2580 no .
C27 H29 3.2418 no .
C28 H26 3.2357 no .
C29 H14 3.4238 no .
C29 H25 3.2577 no .
C29 H27 3.2477 no .
C30 H32 3.2595 no .
C30 H34 3.2668 no .
C30 H41 3.4768 no .
C31 H33 3.2532 no .
C31 H35 3.2516 no .
C31 H48 3.3536 no .
C32 H34 3.2382 no .
C33 H31 3.2492 no .
C33 H35 3.2443 no .
C34 H32 3.2394 no .
C35 H31 3.2547 no .
C35 H33 3.2451 no .
C35 H41 3.1440 no .
C36 H35 3.1103 no .
C36 H38 3.2817 no .
C36 H40 3.2510 no .
C37 H39 3.2429 no .
C37 H41 3.2266 no .
C38 H40 3.2110 no .
C39 H37 3.2299 no .
C39 H41 3.2603 no .
C40 H38 3.2179 no .
C41 H35 2.8837 no .
C41 H37 3.2195 no .
C41 H39 3.2665 no .
C42 H44 3.2422 no .
C42 H52 3.1944 no .
C42 H58 2.9727 no .
C43 H45 3.2184 no .
C43 H52 2.9206 no .
C43 H58 3.1427 no .
C45 H41 3.4127 no .
C45 H43 3.2319 no .
C46 H35 3.2161 no .
C46 H41 3.0334 no .
C46 H43 3.2675 no .
C46 H45 3.1678 no .
C47 H43 3.3849 no .
C47 H49 3.2580 no .
C47 H51 3.2649 no .
C47 H54 2.7196 no .
C48 H5 3.2943 no .
C48 H6 3.3761 no .
C48 H31 3.5402 no .
C48 H50 3.2569 no .
C48 H52 3.2450 no .
C49 H5 3.2050 no .
C49 H51 3.2311 no .
C50 H5 3.5723 no .
C50 H48 3.2536 no .
C50 H52 3.2424 no .
C51 H49 3.2297 no .
C52 H43 3.0789 no .
C52 H48 3.2479 no .
C52 H50 3.2466 no .
C52 H54 2.7108 no .
C53 H12 3.2928 no .
C53 H43 2.7595 no .
C53 H52 2.8357 no .
C53 H55 3.2708 no .
C53 H57 3.2841 no .
C54 H12 3.4371 no .
C54 H43 3.5792 no .
C54 H52 2.8026 no .
C54 H56 3.2529 no .
C54 H58 3.2426 no .
C55 H12 3.4237 no .
C55 H57 3.2478 no .
C56 H12 3.2487 no .
C56 H54 3.2507 no .
C56 H58 3.2419 no .
C57 H11 3.4818 no .
C57 H12 3.0306 no .
C57 H55 3.2454 no .
C58 H12 3.0274 no .
C58 H43 2.9501 no .
C58 H54 3.2458 no .
C58 H56 3.2462 no .
H2 H3 2.3384 no .
H2 H8 3.1092 no .
H2 H55 3.3295 no .
H3 H4 2.3210 no .
H3 H55 3.1429 no .
H4 H5 2.3226 no .
H5 H6 2.3409 no .
H5 H48 3.5431 no .
H5 H49 3.4175 no .
H5 H54 3.4565 no .
H6 H48 3.0757 no .
H6 H54 3.4915 no .
H8 H9 2.3392 no .
H9 H10 2.3252 no .
H10 H11 2.3304 no .
H11 H12 2.3486 no .
H11 H56 3.5674 no .
H11 H57 3.3249 no .
H12 H23 3.4194 no .
H12 H57 3.4294 no .
H12 H58 3.4038 no .
H14 H15 2.3231 no .
H14 H19 2.6767 no .
H14 H25 2.8178 no .
H15 H16 2.3012 no .
H19 H20 2.3512 no .
H19 H25 2.3814 no .
H20 H21 2.3259 no .
H21 H22 2.3206 no .
H22 H23 2.3570 no .
H25 H26 2.3319 no .
H26 H27 2.3271 no .
H27 H28 2.3170 no .
H28 H29 2.3317 no .
H31 H32 2.3368 no .
H31 H48 2.7662 no .
H32 H33 2.3189 no .
H33 H34 2.3286 no .
H34 H35 2.3205 no .
H35 H41 2.3853 no .
H37 H38 2.3321 no .
H38 H39 2.3193 no .
H39 H40 2.3145 no .
H40 H41 2.3325 no .
H41 H45 3.5541 no .
H43 H44 2.3393 no .
H43 H52 2.3971 no .
H43 H58 2.9991 no .
H44 H45 2.3143 no .
H48 H49 2.3394 no .
H49 H50 2.3152 no .
H50 H51 2.3225 no .
H51 H52 2.3308 no .
H52 H54 2.6176 no .
H54 H55 2.3409 no .
H55 H56 2.3197 no .
H56 H57 2.3261 no .
H57 H58 2.3416 no .
I1 H10 3.4265 no 1_455
I1 H51 2.9230 no 2_656
I2 H15 3.2711 no 1_554
I2 H32 3.5004 no 1_655
I2 H33 3.1745 no 1_655
I2 H55 3.3096 no 2_756
N1 H26 2.7557 no 2_747
N1 H34 3.3673 no 1_656
N2 H9 2.9406 no 1_454
N2 H16 3.4402 no 1_554
N2 H27 3.5779 no 2_646
C2 H25 3.5084 no 2_747
C2 H26 3.3736 no 2_747
C3 H14 3.3006 no 2_747
C3 H19 3.0527 no 2_747
C3 H25 3.3664 no 2_747
C4 H19 3.2591 no 2_747
C4 H20 3.3618 no 2_747
C4 H44 3.2949 no 1_556
C5 H44 3.1304 no 1_556
C5 H45 3.3933 no 1_556
C6 H44 3.4668 no 1_556
C6 H45 3.2438 no 1_556
C8 H26 3.1723 no 2_747
C8 H27 3.5564 no 2_747
C8 H34 3.2736 no 1_656
C9 H27 3.5448 no 2_747
C9 H35 3.3790 no 1_656
C9 H39 3.4254 no 2_746
C9 H45 3.3274 no 1_656
C10 H38 3.2630 no 2_746
C10 H45 3.4118 no 1_656
C10 H49 3.2311 no 1_655
C11 H32 3.2194 no 1_655
C11 H38 3.3678 no 2_746
C11 H48 3.5535 no 1_655
C11 H49 2.8192 no 1_655
C12 H32 3.4424 no 1_655
C13 H34 3.4196 no 1_656
C14 H3 3.0010 no 2_757
C14 H34 3.2766 no 1_656
C15 H3 3.3147 no 2_757
C15 H33 2.8275 no 1_656
C15 H34 3.1756 no 1_656
C16 H26 3.3390 no 2_747
C16 H33 2.9148 no 1_656
C16 H34 3.2223 no 1_656
C16 H58 3.1999 no 1_556
C17 H26 3.5927 no 2_747
C17 H34 3.4598 no 1_656
C19 H3 3.5944 no 2_757
C19 H34 3.1485 no 1_656
C19 H43 3.5271 no 2_756
C19 H44 3.4643 no 2_756
C20 H4 3.5671 no 2_757
C20 H34 3.5128 no 1_656
C20 H35 3.1919 no 1_656
C20 H40 3.4551 no 1_656
C20 H41 3.4354 no 1_656
C20 H43 3.3797 no 2_756
C20 H44 3.0707 no 2_756
C21 H40 3.1645 no 1_656
C21 H41 3.4884 no 1_656
C21 H43 3.4292 no 2_756
C21 H51 3.3797 no 2_756
C21 H52 3.1427 no 2_756
C22 H43 3.5978 no 2_756
C22 H51 3.0252 no 2_756
C22 H52 2.7481 no 2_756
C23 H52 3.3640 no 2_756
C24 H57 3.3491 no 2_756
C25 H57 3.1714 no 2_756
C26 H2 3.3593 no 2_757
C26 H8 3.1840 no 2_757
C26 H39 3.3509 no 1_556
C26 H57 2.9788 no 2_756
C27 H8 3.4373 no 2_757
C27 H39 3.0003 no 1_556
C27 H57 2.9556 no 2_756
C28 H39 3.1558 no 1_556
C28 H40 3.1685 no 1_556
C28 H57 3.1233 no 2_756
C29 H40 3.0483 no 1_556
C29 H50 3.4880 no 2_656
C29 H56 3.5191 no 2_756
C29 H57 3.3138 no 2_756
C30 H4 3.5083 no 2_656
C30 H27 3.4161 no 2_646
C31 H11 3.4893 no 1_455
C32 H11 3.2722 no 1_455
C33 H4 3.3135 no 2_656
C33 H15 3.4860 no 1_454
C33 H16 3.5959 no 1_454
C33 H27 3.5714 no 2_646
C33 H58 3.5990 no 1_455
C34 H4 2.9844 no 2_656
C34 H8 3.1595 no 1_454
C34 H19 3.3869 no 1_454
C34 H27 3.0031 no 2_646
C35 H4 3.0937 no 2_656
C35 H8 3.5925 no 1_454
C35 H9 3.3917 no 1_454
C35 H20 3.2893 no 1_454
C35 H27 2.8977 no 2_646
C36 H15 3.0651 no 1_554
C37 H15 3.0414 no 1_554
C37 H50 2.9546 no 2_656
C38 H15 3.3688 no 1_554
C38 H49 3.3949 no 2_656
C39 H14 3.2270 no 1_554
C40 H14 3.2908 no 1_554
C40 H20 3.0919 no 1_454
C40 H21 3.1007 no 1_454
C41 H15 3.3241 no 1_554
C41 H20 3.0269 no 1_454
C41 H21 3.3881 no 1_454
C42 H16 2.9276 no 1_554
C43 H16 3.0652 no 1_554
C44 H16 3.3544 no 1_554
C44 H20 3.5547 no 2_746
C45 H9 3.0809 no 1_454
C45 H16 3.5188 no 1_554
C46 H16 3.0935 no 1_554
C47 H28 3.2790 no 2_646
C48 H11 3.2864 no 1_455
C48 H28 3.4326 no 2_646
C49 H11 3.0170 no 1_455
C49 H28 3.3978 no 2_646
C49 H37 3.4694 no 2_646
C49 H38 3.4759 no 2_646
C49 H56 3.1659 no 1_455
C50 H28 3.2352 no 2_646
C50 H29 3.0393 no 2_646
C50 H37 2.9084 no 2_646
C50 H56 3.1934 no 1_455
C51 H21 3.5922 no 2_746
C51 H22 3.0097 no 2_746
C51 H28 3.0881 no 2_646
C51 H29 3.0777 no 2_646
C52 H22 3.1590 no 2_746
C52 H28 3.1026 no 2_646
C55 H23 3.5746 no 2_746
C56 H49 3.2882 no 1_655
C58 H16 3.2249 no 1_554
H2 C26 3.3593 no 2_747
H2 H14 3.5993 no 2_747
H2 H25 3.4664 no 2_747
H2 H26 2.9543 no 2_747
H2 H38 3.2803 no 2_746
H2 H39 3.5956 no 2_746
H3 C14 3.0010 no 2_747
H3 C15 3.3147 no 2_747
H3 C19 3.5944 no 2_747
H3 H14 2.4751 no 2_747
H3 H15 3.0805 no 2_747
H3 H19 2.6653 no 2_747
H3 H25 3.2295 no 2_747
H3 H33 3.5087 no 2_646
H3 H34 3.4865 no 2_646
H4 C20 3.5671 no 2_747
H4 C30 3.5083 no 2_646
H4 C33 3.3135 no 2_646
H4 C34 2.9844 no 2_646
H4 C35 3.0937 no 2_646
H4 H19 3.0490 no 2_747
H4 H20 2.8784 no 2_747
H4 H34 3.2469 no 2_646
H4 H35 3.4237 no 2_646
H4 H44 3.5903 no 1_556
H5 H10 3.5352 no 1_455
H5 H44 3.3309 no 1_556
H5 H45 3.2614 no 1_556
H6 H10 3.2115 no 1_455
H6 H45 3.0003 no 1_556
H8 C26 3.1840 no 2_747
H8 C27 3.4373 no 2_747
H8 C34 3.1595 no 1_656
H8 C35 3.5925 no 1_656
H8 H26 2.4865 no 2_747
H8 H27 3.0061 no 2_747
H8 H34 2.4762 no 1_656
H8 H35 3.3198 no 1_656
H9 N2 2.9406 no 1_656
H9 C35 3.3917 no 1_656
H9 C45 3.0809 no 1_656
H9 H27 2.9909 no 2_747
H9 H35 2.6756 no 1_656
H9 H39 3.3118 no 2_746
H9 H41 3.4579 no 1_656
H9 H45 2.6751 no 1_656
H10 I1 3.4265 no 1_655
H10 H5 3.5352 no 1_655
H10 H6 3.2115 no 1_655
H10 H38 3.4625 no 2_746
H10 H45 2.8465 no 1_656
H10 H48 3.0648 no 1_655
H10 H49 3.0628 no 1_655
H11 C31 3.4893 no 1_655
H11 C32 3.2722 no 1_655
H11 C48 3.2864 no 1_655
H11 C49 3.0170 no 1_655
H11 H31 3.1482 no 1_655
H11 H32 2.7347 no 1_655
H11 H48 2.8488 no 1_655
H11 H49 2.2833 no 1_655
H12 H32 3.1696 no 1_655
H14 C3 3.3006 no 2_757
H14 C39 3.2270 no 1_556
H14 C40 3.2908 no 1_556
H14 H2 3.5993 no 2_757
H14 H3 2.4751 no 2_757
H14 H39 3.3798 no 1_556
H14 H40 3.4590 no 1_556
H15 I2 3.2711 no 1_556
H15 C33 3.4860 no 1_656
H15 C36 3.0651 no 1_556
H15 C37 3.0414 no 1_556
H15 C38 3.3688 no 1_556
H15 C41 3.3241 no 1_556
H15 H3 3.0805 no 2_757
H15 H33 2.6589 no 1_656
H15 H34 3.5975 no 1_656
H15 H37 3.3607 no 1_556
H16 N2 3.4402 no 1_556
H16 C33 3.5959 no 1_656
H16 C42 2.9276 no 1_556
H16 C43 3.0652 no 1_556
H16 C44 3.3544 no 1_556
H16 C45 3.5188 no 1_556
H16 C46 3.0935 no 1_556
H16 C58 3.2249 no 1_556
H16 H26 3.3260 no 2_747
H16 H33 2.8171 no 1_656
H16 H43 3.4898 no 1_556
H16 H58 2.3234 no 1_556
H19 C3 3.0527 no 2_757
H19 C4 3.2591 no 2_757
H19 C34 3.3869 no 1_656
H19 H3 2.6653 no 2_757
H19 H4 3.0490 no 2_757
H19 H34 2.7455 no 1_656
H19 H44 3.5086 no 2_756
H20 C4 3.3618 no 2_757
H20 C35 3.2893 no 1_656
H20 C40 3.0919 no 1_656
H20 C41 3.0269 no 1_656
H20 C44 3.5547 no 2_756
H20 H4 2.8784 no 2_757
H20 H34 3.4313 no 1_656
H20 H35 2.7688 no 1_656
H20 H40 3.0062 no 1_656
H20 H41 2.9017 no 1_656
H20 H44 2.8050 no 2_756
H21 C40 3.1007 no 1_656
H21 C41 3.3881 no 1_656
H21 C51 3.5922 no 2_756
H21 H29 3.5927 no 1_655
H21 H40 2.4002 no 1_656
H21 H41 2.9888 no 1_656
H21 H51 3.0367 no 2_756
H21 H52 3.2925 no 2_756
H22 C51 3.0097 no 2_756
H22 C52 3.1590 no 2_756
H22 H31 3.2594 no 1_655
H22 H32 3.0011 no 1_655
H22 H51 2.3283 no 2_756
H22 H52 2.6359 no 2_756
H23 C55 3.5746 no 2_756
H23 H32 3.1529 no 1_655
H23 H55 3.5394 no 2_756
H25 C2 3.5084 no 2_757
H25 C3 3.3664 no 2_757
H25 H2 3.4664 no 2_757
H25 H3 3.2295 no 2_757
H25 H43 3.2747 no 2_756
H25 H44 3.4138 no 2_756
H26 N1 2.7557 no 2_757
H26 C2 3.3736 no 2_757
H26 C8 3.1723 no 2_757
H26 C16 3.3390 no 2_757
H26 C17 3.5927 no 2_757
H26 H2 2.9543 no 2_757
H26 H8 2.4865 no 2_757
H26 H16 3.3260 no 2_757
H26 H34 3.4030 no 2_656
H26 H57 3.4208 no 2_756
H27 N2 3.5779 no 2_656
H27 C8 3.5564 no 2_757
H27 C9 3.5448 no 2_757
H27 C30 3.4161 no 2_656
H27 C33 3.5714 no 2_656
H27 C34 3.0031 no 2_656
H27 C35 2.8977 no 2_656
H27 H8 3.0061 no 2_757
H27 H9 2.9909 no 2_757
H27 H34 3.2245 no 2_656
H27 H35 3.0474 no 2_656
H27 H39 3.2123 no 1_556
H27 H57 3.3834 no 2_756
H28 C47 3.2790 no 2_656
H28 C48 3.4326 no 2_656
H28 C49 3.3978 no 2_656
H28 C50 3.2352 no 2_656
H28 C51 3.0881 no 2_656
H28 C52 3.1026 no 2_656
H28 H39 3.4590 no 1_556
H28 H40 3.2222 no 1_556
H28 H51 3.5144 no 2_656
H28 H52 3.5317 no 2_656
H29 C50 3.0393 no 2_656
H29 C51 3.0777 no 2_656
H29 H21 3.5927 no 1_455
H29 H40 3.0138 no 1_556
H29 H50 2.9135 no 2_656
H29 H51 2.9901 no 2_656
H29 H56 3.5630 no 2_756
H31 H11 3.1482 no 1_455
H31 H22 3.2594 no 1_455
H31 H51 3.1272 no 2_656
H32 I2 3.5004 no 1_455
H32 C11 3.2194 no 1_455
H32 C12 3.4424 no 1_455
H32 H11 2.7347 no 1_455
H32 H12 3.1696 no 1_455
H32 H22 3.0011 no 1_455
H32 H23 3.1529 no 1_455
H33 I2 3.1745 no 1_455
H33 C15 2.8275 no 1_454
H33 C16 2.9148 no 1_454
H33 H3 3.5087 no 2_656
H33 H15 2.6589 no 1_454
H33 H16 2.8171 no 1_454
H33 H58 2.9964 no 1_455
H34 N1 3.3673 no 1_454
H34 C8 3.2736 no 1_454
H34 C13 3.4196 no 1_454
H34 C14 3.2766 no 1_454
H34 C15 3.1756 no 1_454
H34 C16 3.2223 no 1_454
H34 C17 3.4598 no 1_454
H34 C19 3.1485 no 1_454
H34 C20 3.5128 no 1_454
H34 H3 3.4865 no 2_656
H34 H4 3.2469 no 2_656
H34 H8 2.4762 no 1_454
H34 H15 3.5975 no 1_454
H34 H19 2.7455 no 1_454
H34 H20 3.4313 no 1_454
H34 H26 3.4030 no 2_646
H34 H27 3.2245 no 2_646
H35 C9 3.3790 no 1_454
H35 C20 3.1919 no 1_454
H35 H4 3.4237 no 2_656
H35 H8 3.3198 no 1_454
H35 H9 2.6756 no 1_454
H35 H20 2.7688 no 1_454
H35 H27 3.0474 no 2_646
H37 C49 3.4694 no 2_656
H37 C50 2.9084 no 2_656
H37 H15 3.3607 no 1_554
H37 H49 3.2739 no 2_656
H37 H50 2.1646 no 2_656
H37 H56 3.2218 no 2_756
H38 C10 3.2630 no 2_756
H38 C11 3.3678 no 2_756
H38 C49 3.4759 no 2_656
H38 H2 3.2803 no 2_756
H38 H10 3.4625 no 2_756
H38 H49 2.7793 no 2_656
H38 H50 3.4780 no 2_656
H38 H55 3.5051 no 2_756
H38 H56 3.3221 no 2_756
H39 C9 3.4254 no 2_756
H39 C26 3.3509 no 1_554
H39 C27 3.0003 no 1_554
H39 C28 3.1558 no 1_554
H39 H2 3.5956 no 2_756
H39 H9 3.3118 no 2_756
H39 H14 3.3798 no 1_554
H39 H27 3.2123 no 1_554
H39 H28 3.4590 no 1_554
H40 C20 3.4551 no 1_454
H40 C21 3.1645 no 1_454
H40 C28 3.1685 no 1_554
H40 C29 3.0483 no 1_554
H40 H14 3.4590 no 1_554
H40 H20 3.0062 no 1_454
H40 H21 2.4002 no 1_454
H40 H28 3.2222 no 1_554
H40 H29 3.0138 no 1_554
H41 C20 3.4354 no 1_454
H41 C21 3.4884 no 1_454
H41 H9 3.4579 no 1_454
H41 H20 2.9017 no 1_454
H41 H21 2.9888 no 1_454
H43 C19 3.5271 no 2_746
H43 C20 3.3797 no 2_746
H43 C21 3.4292 no 2_746
H43 C22 3.5978 no 2_746
H43 H16 3.4898 no 1_554
H43 H25 3.2747 no 2_746
H44 C4 3.2949 no 1_554
H44 C5 3.1304 no 1_554
H44 C6 3.4668 no 1_554
H44 C19 3.4643 no 2_746
H44 C20 3.0707 no 2_746
H44 H4 3.5903 no 1_554
H44 H5 3.3309 no 1_554
H44 H19 3.5086 no 2_746
H44 H20 2.8050 no 2_746
H44 H25 3.4138 no 2_746
H45 C5 3.3933 no 1_554
H45 C6 3.2438 no 1_554
H45 C9 3.3274 no 1_454
H45 C10 3.4118 no 1_454
H45 H5 3.2614 no 1_554
H45 H6 3.0003 no 1_554
H45 H9 2.6751 no 1_454
H45 H10 2.8465 no 1_454
H48 C11 3.5535 no 1_455
H48 H10 3.0648 no 1_455
H48 H11 2.8488 no 1_455
H49 C10 3.2311 no 1_455
H49 C11 2.8192 no 1_455
H49 C38 3.3949 no 2_646
H49 C56 3.2882 no 1_455
H49 H10 3.0628 no 1_455
H49 H11 2.2833 no 1_455
H49 H37 3.2739 no 2_646
H49 H38 2.7793 no 2_646
H49 H56 2.6544 no 1_455
H49 H57 3.4321 no 1_455
H50 C29 3.4880 no 2_646
H50 C37 2.9546 no 2_646
H50 H29 2.9135 no 2_646
H50 H37 2.1646 no 2_646
H50 H38 3.4780 no 2_646
H50 H56 2.7138 no 1_455
H51 I1 2.9230 no 2_646
H51 C21 3.3797 no 2_746
H51 C22 3.0252 no 2_746
H51 H21 3.0367 no 2_746
H51 H22 2.3283 no 2_746
H51 H28 3.5144 no 2_646
H51 H29 2.9901 no 2_646
H51 H31 3.1272 no 2_646
H52 C21 3.1427 no 2_746
H52 C22 2.7481 no 2_746
H52 C23 3.3640 no 2_746
H52 H21 3.2925 no 2_746
H52 H22 2.6359 no 2_746
H52 H28 3.5317 no 2_646
H55 I2 3.3096 no 2_746
H55 H23 3.5394 no 2_746
H55 H38 3.5051 no 2_746
H56 C29 3.5191 no 2_746
H56 C49 3.1659 no 1_655
H56 C50 3.1934 no 1_655
H56 H29 3.5630 no 2_746
H56 H37 3.2218 no 2_746
H56 H38 3.3221 no 2_746
H56 H49 2.6544 no 1_655
H56 H50 2.7138 no 1_655
H57 C24 3.3491 no 2_746
H57 C25 3.1714 no 2_746
H57 C26 2.9788 no 2_746
H57 C27 2.9556 no 2_746
H57 C28 3.1233 no 2_746
H57 C29 3.3138 no 2_746
H57 H26 3.4208 no 2_746
H57 H27 3.3834 no 2_746
H57 H49 3.4321 no 1_655
H58 C16 3.1999 no 1_554
H58 C33 3.5990 no 1_655
H58 H16 2.3234 no 1_554
H58 H33 2.9964 no 1_655

loop_
_geom_torsion_atom_site_label_1
_geom_torsion_atom_site_label_2
_geom_torsion_atom_site_label_3
_geom_torsion_atom_site_label_4
_geom_torsion
_geom_torsion_publ_flag
Cu1 I1 Cu2 I2 -21.776(19) no
Cu1 I1 Cu2 P3 -151.18(3) no
Cu1 I1 Cu2 P4 96.68(3) no
Cu2 I1 Cu1 I2 22.185(19) no
Cu2 I1 Cu1 P1 -114.82(2) no
Cu2 I1 Cu1 P2 152.38(3) no
Cu1 I2 Cu2 I1 22.23(2) no
Cu1 I2 Cu2 P3 159.61(3) no
Cu1 I2 Cu2 P4 -104.76(2) no
Cu2 I2 Cu1 I1 -21.90(2) no
Cu2 I2 Cu1 P1 104.80(3) no
Cu2 I2 Cu1 P2 -148.63(3) no
I1 Cu1 P1 C1 39.21(9) no
I1 Cu1 P1 C7 172.72(5) no
I1 Cu1 P1 C17 -77.16(5) no
I1 Cu1 P2 C13 71.37(5) no
I1 Cu1 P2 C18 177.90(4) no
I1 Cu1 P2 C24 -43.79(8) no
I2 Cu1 P1 C1 -90.07(9) no
I2 Cu1 P1 C7 43.43(7) no
I2 Cu1 P1 C17 153.56(4) no
I2 Cu1 P2 C13 -161.37(3) no
I2 Cu1 P2 C18 -54.84(7) no
I2 Cu1 P2 C24 83.47(8) no
P1 Cu1 P2 C13 -33.46(5) no
P1 Cu1 P2 C18 73.06(6) no
P1 Cu1 P2 C24 -148.62(8) no
P2 Cu1 P1 C1 149.19(8) no
P2 Cu1 P1 C7 -77.30(6) no
P2 Cu1 P1 C17 32.82(5) no
I1 Cu2 P3 C30 -26.33(10) no
I1 Cu2 P3 C36 103.70(7) no
I1 Cu2 P3 C46 -139.79(4) no
I1 Cu2 P4 C42 147.89(4) no
I1 Cu2 P4 C47 39.63(7) no
I1 Cu2 P4 C53 -96.06(7) no
I2 Cu2 P3 C30 -157.15(7) no
I2 Cu2 P3 C36 -27.11(8) no
I2 Cu2 P3 C46 89.40(6) no
I2 Cu2 P4 C42 -89.63(4) no
I2 Cu2 P4 C47 162.11(5) no
I2 Cu2 P4 C53 26.42(8) no
P3 Cu2 P4 C42 18.66(6) no
P3 Cu2 P4 C47 -89.61(7) no
P3 Cu2 P4 C53 134.71(8) no
P4 Cu2 P3 C30 98.62(8) no
P4 Cu2 P3 C36 -131.35(8) no
P4 Cu2 P3 C46 -14.84(6) no
Cu1 P1 C1 C2 147.8(2) no
Cu1 P1 C1 C6 -28.9(4) no
Cu1 P1 C7 C8 124.6(3) no
Cu1 P1 C7 C12 -53.7(3) no
Cu1 P1 C17 N1 152.6(3) no
Cu1 P1 C17 C13 -25.3(3) no
C1 P1 C7 C8 -90.6(4) no
C1 P1 C7 C12 91.0(3) no
C7 P1 C1 C2 11.5(4) no
C7 P1 C1 C6 -165.2(3) no
C1 P1 C17 N1 17.9(4) no
C1 P1 C17 C13 -160.1(3) no
C17 P1 C1 C2 -97.3(4) no
C17 P1 C1 C6 86.0(3) no
C7 P1 C17 N1 -90.8(3) no
C7 P1 C17 C13 91.2(3) no
C17 P1 C7 C8 17.4(4) no
C17 P1 C7 C12 -161.0(3) no
Cu1 P2 C13 C14 -151.7(3) no
Cu1 P2 C13 C17 28.1(3) no
Cu1 P2 C18 C19 -146.0(3) no
Cu1 P2 C18 C23 27.6(4) no
Cu1 P2 C24 C25 -160.8(2) no
Cu1 P2 C24 C29 18.7(4) no
C13 P2 C18 C19 -40.2(4) no
C13 P2 C18 C23 133.5(3) no
C18 P2 C13 C14 90.5(3) no
C18 P2 C13 C17 -89.7(3) no
C13 P2 C24 C25 86.1(4) no
C13 P2 C24 C29 -94.5(3) no
C24 P2 C13 C14 -20.4(3) no
C24 P2 C13 C17 159.4(3) no
C18 P2 C24 C25 -19.9(4) no
C18 P2 C24 C29 159.5(3) no
C24 P2 C18 C19 68.1(4) no
C24 P2 C18 C23 -118.2(3) no
Cu2 P3 C30 C31 10.3(4) no
Cu2 P3 C30 C35 -172.6(3) no
Cu2 P3 C36 C37 -25.4(5) no
Cu2 P3 C36 C41 153.5(3) no
Cu2 P3 C46 N2 -172.2(3) no
Cu2 P3 C46 C42 6.3(4) no
C30 P3 C36 C37 111.2(4) no
C30 P3 C36 C41 -69.9(5) no
C36 P3 C30 C31 -126.8(4) no
C36 P3 C30 C35 50.3(4) no
C30 P3 C46 N2 63.1(4) no
C30 P3 C46 C42 -118.4(4) no
C46 P3 C30 C31 123.3(4) no
C46 P3 C30 C35 -59.7(4) no
C36 P3 C46 N2 -45.6(4) no
C36 P3 C46 C42 132.9(4) no
C46 P3 C36 C37 -140.3(4) no
C46 P3 C36 C41 38.5(5) no
Cu2 P4 C42 C43 164.1(3) no
Cu2 P4 C42 C46 -20.4(3) no
Cu2 P4 C47 C48 -3.5(4) no
Cu2 P4 C47 C52 175.6(2) no
Cu2 P4 C53 C54 110.1(3) no
Cu2 P4 C53 C58 -63.7(4) no
C42 P4 C47 C48 -113.2(3) no
C42 P4 C47 C52 65.9(4) no
C47 P4 C42 C43 -73.4(4) no
C47 P4 C42 C46 102.0(3) no
C42 P4 C53 C54 -134.4(3) no
C42 P4 C53 C58 51.7(4) no
C53 P4 C42 C43 33.2(4) no
C53 P4 C42 C46 -151.3(3) no
C47 P4 C53 C54 -30.9(4) no
C47 P4 C53 C58 155.3(3) no
C53 P4 C47 C48 140.5(3) no
C53 P4 C47 C52 -40.4(4) no
C16 N1 C17 P1 -176.3(4) no
C16 N1 C17 C13 1.6(6) no
C17 N1 C16 C15 -2.1(7) no
C45 N2 C46 P3 174.4(6) no
C45 N2 C46 C42 -4.1(9) no
C46 N2 C45 C44 1.4(11) no
P1 C1 C2 C3 -176.3(3) no
P1 C1 C6 C5 176.8(3) no
C2 C1 C6 C5 -0.1(7) no
C6 C1 C2 C3 0.4(7) no
C1 C2 C3 C4 -0.5(8) no
C2 C3 C4 C5 0.3(9) no
C3 C4 C5 C6 0.1(9) no
C4 C5 C6 C1 -0.2(8) no
P1 C7 C8 C9 -177.5(3) no
P1 C7 C12 C11 177.7(3) no
C8 C7 C12 C11 -0.8(7) no
C12 C7 C8 C9 0.8(7) no
C7 C8 C9 C10 -0.8(8) no
C8 C9 C10 C11 0.7(8) no
C9 C10 C11 C12 -0.7(8) no
C10 C11 C12 C7 0.7(8) no
P2 C13 C14 C15 178.5(3) no
P2 C13 C17 P1 -1.9(5) no
P2 C13 C17 N1 -179.8(3) no
C14 C13 C17 P1 178.0(3) no
C14 C13 C17 N1 0.0(6) no
C17 C13 C14 C15 -1.4(6) no
C13 C14 C15 C16 1.0(7) no
C14 C15 C16 N1 0.8(7) no
P2 C18 C19 C20 174.2(3) no
P2 C18 C23 C22 -173.1(3) no
C19 C18 C23 C22 0.8(7) no
C23 C18 C19 C20 0.7(7) no
C18 C19 C20 C21 -1.8(7) no
C19 C20 C21 C22 1.3(8) no
C20 C21 C22 C23 0.2(8) no
C21 C22 C23 C18 -1.3(8) no
P2 C24 C25 C26 -179.9(3) no
P2 C24 C29 C28 -179.6(3) no
C25 C24 C29 C28 -0.1(7) no
C29 C24 C25 C26 0.7(7) no
C24 C25 C26 C27 -0.8(8) no
C25 C26 C27 C28 0.3(9) no
C26 C27 C28 C29 0.3(8) no
C27 C28 C29 C24 -0.4(8) no
P3 C30 C31 C32 177.3(5) no
P3 C30 C35 C34 -177.0(3) no
C31 C30 C35 C34 0.0(8) no
C35 C30 C31 C32 0.0(11) no
C30 C31 C32 C33 0.6(14) no
C31 C32 C33 C34 -1.2(13) no
C32 C33 C34 C35 1.3(9) no
C33 C34 C35 C30 -0.7(8) no
P3 C36 C37 C38 -178.1(6) no
P3 C36 C41 C40 178.7(4) no
C37 C36 C41 C40 -2.5(10) no
C41 C36 C37 C38 3.0(11) no
C36 C37 C38 C39 -1.3(15) no
C37 C38 C39 C40 -1.0(15) no
C38 C39 C40 C41 1.5(13) no
C39 C40 C41 C36 0.3(12) no
P4 C42 C43 C44 174.4(3) no
P4 C42 C46 P3 9.9(6) no
P4 C42 C46 N2 -171.6(3) no
C43 C42 C46 P3 -174.5(4) no
C43 C42 C46 N2 3.9(8) no
C46 C42 C43 C44 -1.0(7) no
C42 C43 C44 C45 -1.6(8) no
C43 C44 C45 N2 1.5(11) no
P4 C47 C48 C49 177.5(3) no
P4 C47 C52 C51 -178.3(3) no
C48 C47 C52 C51 0.8(8) no
C52 C47 C48 C49 -1.6(7) no
C47 C48 C49 C50 1.2(8) no
C48 C49 C50 C51 -0.1(8) no
C49 C50 C51 C52 -0.7(9) no
C50 C51 C52 C47 0.3(9) no
P4 C53 C54 C55 -177.8(3) no
P4 C53 C58 C57 178.5(3) no
C54 C53 C58 C57 4.4(7) no
C58 C53 C54 C55 -3.8(7) no
C53 C54 C55 C56 0.4(7) no
C54 C55 C56 C57 2.6(8) no
C55 C56 C57 C58 -2.0(8) no
C56 C57 C58 C53 -1.6(7) no
